data_4028092
loop_
_publ_author_name
'Junichi Ogikubo'
'Eileen Meehan'
'James T. Engle'
'Christopher J. Ziegler'
'Christian Br\"uckner'

_publ_section_title
;
 Oxazolochlorins. 9.meso-Tetraphenyl-2-oxabacteriochlorins and
 meso-Tetraphenyl-2,12/13-dioxabacteriochlorins(1)
;
_journal_name_full 'Journal of Organic Chemistry'
_journal_page_first 2840
_journal_page_last 2852
_journal_paper_doi 10.1021/jo400031r
_journal_volume 78
_journal_year 2013
_chemical_formula_sum 'C49 H44 N4 O3'
_chemical_formula_weight 736.88
_chemical_name_systematic
; 
 ? 
;
_space_group_IT_number 14
_symmetry_cell_setting monoclinic
_symmetry_space_group_name_Hall '-P 2ybc'
_symmetry_space_group_name_H-M 'P 1 21/c 1'
_atom_sites_solution_hydrogens geom
_atom_sites_solution_primary direct
_atom_sites_solution_secondary difmap
_audit_creation_method SHELXL-97
_cell_angle_alpha 90.00
_cell_angle_beta 109.5870(10)
_cell_angle_gamma 90.00
_cell_formula_units_Z 4
_cell_length_a 20.3320(5)
_cell_length_b 11.1841(3)
_cell_length_c 18.4019(5)
_cell_measurement_reflns_used 9880
_cell_measurement_temperature 100(2)
_cell_measurement_theta_max 64.23
_cell_measurement_theta_min 3.95
_cell_volume 3942.36(18)
_computing_cell_refinement 'Bruker SAINT'
_computing_data_collection 'Bruker APEX2'
_computing_data_reduction 'Bruker SAINT'
_computing_molecular_graphics 'Bruker SHELXTL'
_computing_publication_material 'Bruker SHELXTL'
_computing_structure_refinement 'SHELXL-97 (Sheldrick, 2008)'
_computing_structure_solution 'SHELXS-97 (Sheldrick, 2008)'
_diffrn_ambient_temperature 100(2)
_diffrn_measured_fraction_theta_full 0.961
_diffrn_measured_fraction_theta_max 0.961
_diffrn_measurement_device_type 'Bruker APEX-II CCD'
_diffrn_measurement_method '\f and \w scans'
_diffrn_radiation_monochromator graphite
_diffrn_radiation_source 'fine-focus sealed tube'
_diffrn_radiation_type CuK\a
_diffrn_radiation_wavelength 1.54178
_diffrn_reflns_av_R_equivalents 0.0315
_diffrn_reflns_av_sigmaI/netI 0.0224
_diffrn_reflns_limit_h_max 22
_diffrn_reflns_limit_h_min -23
_diffrn_reflns_limit_k_max 11
_diffrn_reflns_limit_k_min -12
_diffrn_reflns_limit_l_max 19
_diffrn_reflns_limit_l_min -20
_diffrn_reflns_number 23323
_diffrn_reflns_theta_full 64.45
_diffrn_reflns_theta_max 64.45
_diffrn_reflns_theta_min 2.31
_exptl_absorpt_coefficient_mu 0.613
_exptl_absorpt_correction_T_max 0.8006
_exptl_absorpt_correction_T_min 0.7297
_exptl_absorpt_correction_type multi-scan
_exptl_absorpt_process_details 'SADABS; Sheldrick, 2004 [Sheldrick, G. M. (2004)]'
_exptl_crystal_colour red
_exptl_crystal_density_diffrn 1.242
_exptl_crystal_description block
_exptl_crystal_F_000 1560
_exptl_crystal_size_max 0.55
_exptl_crystal_size_mid 0.42
_exptl_crystal_size_min 0.38
_refine_diff_density_max 1.341
_refine_diff_density_min -0.423
_refine_diff_density_rms 0.056
_refine_ls_extinction_method none
_refine_ls_goodness_of_fit_ref 1.037
_refine_ls_hydrogen_treatment constr
_refine_ls_matrix_type full
_refine_ls_number_parameters 585
_refine_ls_number_reflns 6350
_refine_ls_number_restraints 6
_refine_ls_restrained_S_all 1.040
_refine_ls_R_factor_all 0.0904
_refine_ls_R_factor_gt 0.0825
_refine_ls_shift/su_max 0.013
_refine_ls_shift/su_mean 0.000
_refine_ls_structure_factor_coef Fsqd
_refine_ls_weighting_details 'calc w=1/[\s^2^(Fo^2^)+(0.1679P)^2^+2.5407P] where P=(Fo^2^+2Fc^2^)/3'
_refine_ls_weighting_scheme calc
_refine_ls_wR_factor_gt 0.2563
_refine_ls_wR_factor_ref 0.2674
_reflns_number_gt 5451
_reflns_number_total 6350
_reflns_threshold_expression >2sigma(I)
_cod_data_source_file jo400031r_si_007.cif
_cod_data_source_block p21c
_cod_database_code 4028092

loop_
_symmetry_equiv_pos_as_xyz
'x, y, z'
'-x, y+1/2, -z+1/2'
'-x, -y, -z'
'x, -y-1/2, z-1/2'

loop_
_atom_site_label
_atom_site_type_symbol
_atom_site_fract_x
_atom_site_fract_y
_atom_site_fract_z
_atom_site_U_iso_or_equiv
_atom_site_adp_type
_atom_site_occupancy
_atom_site_symmetry_multiplicity
_atom_site_calc_flag
_atom_site_refinement_flags
_atom_site_disorder_assembly
_atom_site_disorder_group
C1 C 0.36895(11) 0.0816(2) 0.25213(13) 0.0528(6) Uani 1 1 d . . .
C2 C 0.40859(12) 0.0408(2) 0.32702(14) 0.0611(6) Uani 1 1 d . . .
H2 H 0.4489 0.0786 0.3613 0.073 Uiso 1 1 calc R . .
C3 C 0.37894(12) -0.0624(2) 0.34156(14) 0.0603(6) Uani 1 1 d . . .
H3 H 0.3953 -0.1086 0.3875 0.072 Uiso 1 1 calc R . .
C4 C 0.31999(12) -0.0883(2) 0.27660(13) 0.0547(6) Uani 1 1 d . . .
C5 C 0.27177(13) -0.1825(2) 0.26832(13) 0.0569(6) Uani 1 1 d . A .
C6 C 0.28340(14) -0.2648(2) 0.33599(14) 0.0615(6) Uani 1 1 d . . .
C7 C 0.24859(15) -0.2457(3) 0.38828(16) 0.0707(7) Uani 1 1 d . . .
H7 H 0.2181 -0.1792 0.3817 0.085 Uiso 1 1 calc R . .
C8 C 0.25776(15) -0.3222(3) 0.44955(16) 0.0727(7) Uani 1 1 d . . .
H8 H 0.2339 -0.3081 0.4851 0.087 Uiso 1 1 calc R . .
C9 C 0.30186(15) -0.4200(3) 0.45924(16) 0.0723(8) Uani 1 1 d . . .
H9 H 0.3076 -0.4737 0.5009 0.087 Uiso 1 1 calc R . .
C10 C 0.3371(2) -0.4389(3) 0.40847(19) 0.0927(10) Uani 1 1 d . . .
H10 H 0.3675 -0.5056 0.4151 0.111 Uiso 1 1 calc R . .
C11 C 0.32839(19) -0.3607(3) 0.34754(18) 0.0875(9) Uani 1 1 d . . .
H11 H 0.3538 -0.3733 0.3132 0.105 Uiso 1 1 calc R . .
C12 C 0.21371(13) -0.2002(2) 0.20443(13) 0.0559(6) Uani 1 1 d . . .
C13 C 0.1563(2) -0.2846(3) 0.2037(2) 0.0616(10) Uani 0.70 1 d P A 1
H13 H 0.1739 -0.3650 0.2252 0.074 Uiso 0.70 1 calc PR A 1
C14 C 0.0476(3) -0.3037(6) 0.2262(3) 0.0925(14) Uani 0.70 1 d P A 1
H14A H 0.0159 -0.2615 0.2474 0.139 Uiso 0.70 1 calc PR A 1
H14B H 0.0611 -0.3804 0.2528 0.139 Uiso 0.70 1 calc PR A 1
H14C H 0.0241 -0.3180 0.1710 0.139 Uiso 0.70 1 calc PR A 1
C15 C 0.13549(11) -0.1916(2) 0.09084(14) 0.0525(5) Uani 1 1 d . . .
C16 C 0.09557(12) -0.1610(2) 0.01637(14) 0.0549(6) Uani 1 1 d . A .
C17 C 0.03545(12) -0.2394(2) -0.02708(15) 0.0611(6) Uani 1 1 d . . .
C18 C -0.03216(13) -0.2040(3) -0.04150(16) 0.0673(7) Uani 1 1 d . A .
H18 H -0.0413 -0.1287 -0.0230 0.081 Uiso 1 1 calc R . .
C19 C -0.08766(14) -0.2761(3) -0.08267(18) 0.0790(9) Uani 1 1 d . . .
H19 H -0.1343 -0.2524 -0.0899 0.095 Uiso 1 1 calc R A .
C20 C -0.07474(18) -0.3811(3) -0.1126(3) 0.1178(15) Uani 1 1 d . A .
H20 H -0.1119 -0.4258 -0.1472 0.141 Uiso 1 1 calc R . .
C21 C -0.00743(19) -0.4216(4) -0.0923(4) 0.169(2) Uani 1 1 d . . .
H21 H 0.0015 -0.4995 -0.1073 0.202 Uiso 1 1 calc R A .
C22 C 0.04732(17) -0.3510(3) -0.0504(3) 0.1249(16) Uani 1 1 d . A .
H22 H 0.0938 -0.3798 -0.0375 0.150 Uiso 1 1 calc R . .
C23 C 0.10807(12) -0.0595(2) -0.02214(14) 0.0556(6) Uani 1 1 d . . .
C24 C 0.07114(14) -0.0230(2) -0.09876(15) 0.0666(7) Uani 1 1 d . A .
H24 H 0.0320 -0.0626 -0.1340 0.080 Uiso 1 1 calc R . .
C25 C 0.10142(14) 0.0783(3) -0.11301(15) 0.0672(7) Uani 1 1 d . . .
H25 H 0.0869 0.1219 -0.1600 0.081 Uiso 1 1 calc R A .
C26 C 0.15839(12) 0.1084(2) -0.04598(14) 0.0577(6) Uani 1 1 d . A .
C27 C 0.20272(12) 0.2067(2) -0.03662(13) 0.0580(6) Uani 1 1 d . . .
C28 C 0.18807(12) 0.2879(2) -0.10489(14) 0.0579(6) Uani 1 1 d . A .
C29 C 0.21755(15) 0.2661(3) -0.16111(15) 0.0740(8) Uani 1 1 d . . .
H29 H 0.2501 0.2026 -0.1544 0.089 Uiso 1 1 calc R A .
C30 C 0.20039(16) 0.3349(3) -0.22675(17) 0.0783(8) Uani 1 1 d . A .
H30 H 0.2206 0.3180 -0.2653 0.094 Uiso 1 1 calc R . .
C31 C 0.15465(16) 0.4271(3) -0.23671(15) 0.0750(8) Uani 1 1 d . . .
H31 H 0.1423 0.4735 -0.2826 0.090 Uiso 1 1 calc R A .
C32 C 0.12597(17) 0.4536(3) -0.17994(18) 0.0794(9) Uani 1 1 d . A .
H32 H 0.0947 0.5190 -0.1864 0.095 Uiso 1 1 calc R . .
C33 C 0.14338(14) 0.3839(2) -0.11358(15) 0.0662(7) Uani 1 1 d . . .
H33 H 0.1245 0.4023 -0.0742 0.079 Uiso 1 1 calc R A .
C34 C 0.25869(12) 0.2323(2) 0.03039(13) 0.0552(6) Uani 1 1 d . A .
C35 C 0.34170(16) 0.3465(3) 0.1016(3) 0.0642(8) Uani 0.70 1 d P A 1
C36 C 0.41422(19) 0.3540(4) 0.0854(2) 0.0719(11) Uani 0.70 1 d P A 1
H36 H 0.4523 0.3619 0.1363 0.086 Uiso 0.70 1 calc PR A 1
C37 C 0.4268(2) 0.2380(5) 0.0480(3) 0.0847(13) Uani 0.70 1 d P A 1
H37A H 0.3905 0.2284 -0.0025 0.127 Uiso 0.70 1 calc PR A 1
H37B H 0.4253 0.1701 0.0811 0.127 Uiso 0.70 1 calc PR A 1
H37C H 0.4727 0.2412 0.0416 0.127 Uiso 0.70 1 calc PR A 1
C38 C 0.4185(2) 0.4620(5) 0.0367(2) 0.0799(13) Uani 0.70 1 d P A 1
H38A H 0.3770 0.4645 -0.0098 0.120 Uiso 0.70 1 calc PR A 1
H38B H 0.4604 0.4558 0.0218 0.120 Uiso 0.70 1 calc PR A 1
H38C H 0.4208 0.5353 0.0666 0.120 Uiso 0.70 1 calc PR A 1
C39 C 0.3232(2) 0.4599(3) 0.1388(2) 0.0709(11) Uani 0.70 1 d P A 1
H39 H 0.3662 0.4872 0.1808 0.085 Uiso 0.70 1 calc PR A 1
C40 C 0.2942(3) 0.5648(5) 0.0854(3) 0.0958(16) Uani 0.70 1 d P A 1
H40A H 0.2485 0.5434 0.0484 0.144 Uiso 0.70 1 calc PR A 1
H40B H 0.3262 0.5847 0.0575 0.144 Uiso 0.70 1 calc PR A 1
H40C H 0.2892 0.6340 0.1158 0.144 Uiso 0.70 1 calc PR A 1
C41 C 0.26797(19) 0.4298(4) 0.1749(3) 0.0793(12) Uani 0.70 1 d P A 1
H41A H 0.2553 0.5023 0.1971 0.119 Uiso 0.70 1 calc PR A 1
H41B H 0.2865 0.3701 0.2156 0.119 Uiso 0.70 1 calc PR A 1
H41C H 0.2265 0.3976 0.1353 0.119 Uiso 0.70 1 calc PR A 1
C42 C 0.33824(11) 0.2265(2) 0.14371(13) 0.0510(5) Uani 1 1 d . . .
C43 C 0.38004(11) 0.1877(2) 0.21619(13) 0.0540(6) Uani 1 1 d . A .
C44 C 0.44148(12) 0.2603(2) 0.26293(13) 0.0575(6) Uani 1 1 d . . .
C45 C 0.50836(13) 0.2297(3) 0.26446(17) 0.0726(8) Uani 1 1 d . A .
H45 H 0.5150 0.1641 0.2348 0.087 Uiso 1 1 calc R . .
C46 C 0.56555(14) 0.2960(3) 0.30982(18) 0.0886(10) Uani 1 1 d . . .
H46 H 0.6112 0.2752 0.3108 0.106 Uiso 1 1 calc R A .
C47 C 0.55668(17) 0.3907(4) 0.35300(17) 0.0948(11) Uani 1 1 d . A .
H47 H 0.5960 0.4348 0.3840 0.114 Uiso 1 1 calc R . .
C48 C 0.49148(18) 0.4212(4) 0.35137(19) 0.0995(11) Uani 1 1 d . . .
H48 H 0.4853 0.4870 0.3811 0.119 Uiso 1 1 calc R A .
C49 C 0.43385(15) 0.3568(3) 0.30642(16) 0.0734(8) Uani 1 1 d . A .
H49 H 0.3885 0.3793 0.3055 0.088 Uiso 1 1 calc R . .
C50 C 0.3696(5) 0.3401(10) 0.0001(5) 0.077(3) Uani 0.30 1 d P A 2
H50 H 0.3484 0.3672 -0.0546 0.093 Uiso 0.30 1 calc PR A 2
C51 C 0.3898(5) 0.2213(14) -0.0080(6) 0.089(4) Uani 0.30 1 d P A 2
H51A H 0.4179 0.2201 -0.0421 0.133 Uiso 0.30 1 calc PR A 2
H51B H 0.3481 0.1718 -0.0301 0.133 Uiso 0.30 1 calc PR A 2
H51C H 0.4175 0.1897 0.0427 0.133 Uiso 0.30 1 calc PR A 2
C52 C 0.2850(7) 0.4713(9) 0.0509(7) 0.102(4) Uani 0.30 1 d P A 2
H52 H 0.2536 0.5002 -0.0004 0.123 Uiso 0.30 1 calc PR A 2
C53 C 0.3403(7) 0.5736(13) 0.0733(10) 0.119(5) Uani 0.30 1 d P A 2
H53A H 0.3168 0.6502 0.0728 0.179 Uiso 0.30 1 calc PR A 2
H53B H 0.3653 0.5762 0.0361 0.179 Uiso 0.30 1 calc PR A 2
H53C H 0.3736 0.5586 0.1250 0.179 Uiso 0.30 1 calc PR A 2
C54 C 0.2362(7) 0.4672(10) 0.0942(8) 0.100(4) Uani 0.30 1 d P A 2
H54A H 0.2218 0.5487 0.1014 0.150 Uiso 0.30 1 calc PR A 2
H54B H 0.2592 0.4301 0.1446 0.150 Uiso 0.30 1 calc PR A 2
H54C H 0.1951 0.4201 0.0654 0.150 Uiso 0.30 1 calc PR A 2
C55 C 0.1018(6) -0.3036(11) 0.1218(8) 0.0732(8) Uani 0.30 1 d P A 2
H55 H 0.0793 -0.3742 0.0897 0.088 Uiso 0.30 1 calc PR A 2
C56 C 0.2870(7) 0.3187(12) 0.0332(8) 0.0756(8) Uani 0.30 1 d P A 2
C57 C 0.0482(9) -0.2999(18) 0.2457(10) 0.0925(14) Uani 0.30 1 d P A 2
H57A H 0.0226 -0.2517 0.2717 0.139 Uiso 0.30 1 calc PR A 2
H57B H 0.0928 -0.3254 0.2832 0.139 Uiso 0.30 1 calc PR A 2
H57C H 0.0205 -0.3704 0.2225 0.139 Uiso 0.30 1 calc PR A 2
C58 C 0.4394(5) 0.4012(12) 0.0258(6) 0.0799(13) Uani 0.30 1 d P A 2
H58A H 0.4557 0.4112 0.0819 0.120 Uiso 0.30 1 calc PR A 2
H58B H 0.4350 0.4798 0.0011 0.120 Uiso 0.30 1 calc PR A 2
H58C H 0.4730 0.3526 0.0111 0.120 Uiso 0.30 1 calc PR A 2
N1 N 0.31629(9) -0.00028(17) 0.22306(10) 0.0509(5) Uani 1 1 d . . .
H1 H 0.2846 0.0031 0.1767 0.061 Uiso 1 1 calc R . .
N2 N 0.19335(9) -0.13795(16) 0.13701(10) 0.0508(4) Uani 1 1 d . A .
N3 N 0.16021(9) 0.02282(17) 0.00797(11) 0.0527(5) Uani 1 1 d . A .
H3A H 0.1905 0.0209 0.0551 0.063 Uiso 1 1 calc R . .
N4 N 0.28201(9) 0.16761(16) 0.09553(10) 0.0484(4) Uani 1 1 d . A .
O1 O 0.10703(15) -0.2347(3) 0.23670(17) 0.0797(8) Uani 0.70 1 d P A 1
O2 O 0.11745(14) -0.2879(3) 0.1237(2) 0.0732(8) Uani 0.70 1 d P A 1
O3 O 0.2933(2) 0.3366(3) 0.0273(2) 0.0756(8) Uani 0.70 1 d P A 1
O4 O 0.0631(3) -0.2186(5) 0.1771(3) 0.0643(12) Uani 0.30 1 d PU A 2
O5 O 0.1829(4) -0.3087(6) 0.2001(4) 0.0616(10) Uani 0.30 1 d P A 2
O6 O 0.3659(3) 0.3250(6) 0.1220(5) 0.0642(8) Uani 0.30 1 d P A 2

loop_
_atom_site_aniso_label
_atom_site_aniso_U_11
_atom_site_aniso_U_22
_atom_site_aniso_U_33
_atom_site_aniso_U_23
_atom_site_aniso_U_13
_atom_site_aniso_U_12
C1 0.0432(10) 0.0569(13) 0.0567(12) -0.0069(10) 0.0145(9) -0.0044(9)
C2 0.0482(11) 0.0698(15) 0.0593(13) -0.0048(11) 0.0102(10) -0.0061(11)
C3 0.0582(12) 0.0644(14) 0.0539(12) -0.0010(11) 0.0129(10) -0.0011(11)
C4 0.0527(11) 0.0541(13) 0.0559(12) -0.0012(10) 0.0163(9) 0.0011(10)
C5 0.0641(13) 0.0490(12) 0.0573(12) -0.0024(10) 0.0199(10) -0.0020(10)
C6 0.0677(13) 0.0546(13) 0.0560(12) -0.0007(11) 0.0122(11) -0.0079(11)
C7 0.0759(15) 0.0635(15) 0.0757(15) 0.0078(13) 0.0294(13) -0.0031(13)
C8 0.0789(16) 0.0721(16) 0.0677(15) 0.0076(13) 0.0253(13) -0.0107(14)
C9 0.0741(16) 0.0715(17) 0.0602(14) 0.0076(13) 0.0078(12) -0.0117(14)
C10 0.112(2) 0.084(2) 0.0782(18) 0.0172(16) 0.0260(17) 0.0265(18)
C11 0.106(2) 0.090(2) 0.0701(16) 0.0157(15) 0.0338(15) 0.0254(18)
C12 0.0646(13) 0.0462(12) 0.0547(12) -0.0016(10) 0.0172(10) -0.0063(10)
C13 0.095(3) 0.0402(15) 0.0649(14) -0.0076(12) 0.0468(17) -0.0063(16)
C14 0.089(2) 0.100(2) 0.092(3) 0.012(2) 0.036(2) -0.0192(19)
C15 0.0459(10) 0.0458(11) 0.0633(12) -0.0062(10) 0.0150(9) -0.0036(9)
C16 0.0492(11) 0.0468(12) 0.0666(13) -0.0057(10) 0.0168(10) 0.0009(9)
C17 0.0522(12) 0.0545(13) 0.0701(14) -0.0091(11) 0.0119(11) -0.0034(10)
C18 0.0565(13) 0.0668(15) 0.0747(15) -0.0169(13) 0.0169(11) 0.0006(12)
C19 0.0506(13) 0.0823(19) 0.0933(19) -0.0245(16) 0.0099(13) -0.0054(13)
C20 0.0638(17) 0.088(2) 0.176(4) -0.061(2) 0.007(2) -0.0109(16)
C21 0.0627(19) 0.117(3) 0.296(6) -0.128(3) 0.021(3) -0.0047(19)
C22 0.0597(17) 0.089(2) 0.202(4) -0.073(2) 0.012(2) 0.0053(16)
C23 0.0511(11) 0.0522(12) 0.0574(12) -0.0069(10) 0.0100(10) 0.0020(10)
C24 0.0653(14) 0.0628(15) 0.0613(14) -0.0033(12) 0.0076(11) -0.0038(12)
C25 0.0702(15) 0.0692(16) 0.0540(13) 0.0067(12) 0.0100(11) 0.0055(13)
C26 0.0578(12) 0.0550(13) 0.0585(12) 0.0008(10) 0.0169(10) 0.0066(11)
C27 0.0610(12) 0.0584(13) 0.0544(12) 0.0029(10) 0.0192(10) 0.0057(11)
C28 0.0578(12) 0.0557(13) 0.0550(12) 0.0022(10) 0.0120(10) -0.0046(11)
C29 0.0741(16) 0.0827(18) 0.0648(15) 0.0067(13) 0.0227(13) 0.0052(14)
C30 0.0847(17) 0.086(2) 0.0665(15) 0.0044(14) 0.0288(13) -0.0115(16)
C31 0.0938(18) 0.0678(16) 0.0564(14) 0.0091(12) 0.0160(13) -0.0280(14)
C32 0.0893(19) 0.0583(15) 0.0787(18) 0.0105(14) 0.0126(15) -0.0013(14)
C33 0.0732(15) 0.0627(15) 0.0582(13) 0.0069(12) 0.0161(12) 0.0006(13)
C34 0.0608(12) 0.0475(12) 0.0591(12) 0.0021(10) 0.0227(10) 0.0011(10)
C35 0.0339(16) 0.0534(15) 0.108(2) -0.0151(14) 0.0272(15) -0.0136(13)
C36 0.0590(19) 0.090(3) 0.0589(19) 0.0093(19) 0.0100(16) -0.0228(19)
C37 0.0598(19) 0.125(4) 0.078(2) -0.006(2) 0.0345(18) -0.009(2)
C38 0.060(2) 0.108(4) 0.0667(19) 0.009(2) 0.0148(16) -0.029(2)
C39 0.073(2) 0.0529(19) 0.070(2) -0.0073(17) 0.0016(18) -0.0122(17)
C40 0.108(4) 0.071(3) 0.086(3) 0.002(2) 0.002(3) 0.008(3)
C41 0.0505(18) 0.070(2) 0.112(3) -0.029(2) 0.0206(19) -0.0063(17)
C42 0.0447(10) 0.0537(12) 0.0552(11) -0.0074(10) 0.0174(9) -0.0100(9)
C43 0.0426(10) 0.0593(13) 0.0598(12) -0.0082(10) 0.0168(9) -0.0083(10)
C44 0.0462(11) 0.0686(15) 0.0521(12) 0.0013(11) 0.0091(9) -0.0121(11)
C45 0.0507(12) 0.0844(18) 0.0772(16) 0.0095(14) 0.0142(12) -0.0115(13)
C46 0.0456(13) 0.124(3) 0.0805(18) 0.0332(18) 0.0008(13) -0.0166(15)
C47 0.0731(17) 0.137(3) 0.0562(15) -0.0018(17) -0.0021(13) -0.0490(19)
C48 0.096(2) 0.119(3) 0.0770(18) -0.0346(18) 0.0192(16) -0.0485(19)
C49 0.0645(14) 0.0838(18) 0.0661(15) -0.0152(14) 0.0141(12) -0.0149(14)
C50 0.064(4) 0.107(7) 0.051(4) 0.013(4) 0.007(4) -0.043(5)
C51 0.049(4) 0.158(11) 0.057(5) -0.010(6) 0.015(4) -0.008(6)
C52 0.120(8) 0.045(5) 0.097(7) -0.003(5) -0.024(7) -0.029(5)
C53 0.084(7) 0.091(8) 0.146(12) 0.011(8) -0.009(8) -0.037(7)
C54 0.104(7) 0.061(6) 0.126(9) -0.028(6) 0.027(7) 0.015(6)
C55 0.0542(15) 0.0582(14) 0.1005(15) 0.0032(12) 0.0172(13) -0.0248(12)
C56 0.0951(16) 0.0626(15) 0.0717(13) 0.0176(11) 0.0312(12) -0.0056(13)
C57 0.089(2) 0.100(2) 0.092(3) 0.012(2) 0.036(2) -0.0192(19)
C58 0.060(2) 0.108(4) 0.0667(19) 0.009(2) 0.0148(16) -0.029(2)
N1 0.0465(9) 0.0507(10) 0.0533(9) -0.0046(8) 0.0138(7) -0.0041(8)
N2 0.0532(9) 0.0441(9) 0.0561(10) -0.0064(8) 0.0197(8) -0.0022(8)
N3 0.0523(9) 0.0489(10) 0.0527(9) 0.0010(8) 0.0121(8) 0.0054(8)
N4 0.0457(8) 0.0477(10) 0.0504(9) -0.0031(8) 0.0143(7) -0.0033(8)
O1 0.0813(16) 0.0740(17) 0.0838(17) -0.0013(14) 0.0277(14) -0.0163(14)
O2 0.0542(15) 0.0582(14) 0.1005(15) 0.0032(12) 0.0172(13) -0.0248(12)
O3 0.0951(16) 0.0626(15) 0.0717(13) 0.0176(11) 0.0312(12) -0.0056(13)
O4 0.0585(17) 0.0625(18) 0.0658(18) 0.0052(14) 0.0127(13) -0.0026(14)
O5 0.095(3) 0.0402(15) 0.0649(14) -0.0076(12) 0.0468(17) -0.0063(16)
O6 0.0339(16) 0.0534(15) 0.108(2) -0.0151(14) 0.0272(15) -0.0136(13)

loop_
_atom_type_symbol
_atom_type_description
_atom_type_scat_dispersion_real
_atom_type_scat_dispersion_imag
_atom_type_scat_source
C C 0.0181 0.0091 'International Tables Vol C Tables 4.2.6.8 and 6.1.1.4'
H H 0.0000 0.0000 'International Tables Vol C Tables 4.2.6.8 and 6.1.1.4'
N N 0.0311 0.0180 'International Tables Vol C Tables 4.2.6.8 and 6.1.1.4'
O O 0.0492 0.0322 'International Tables Vol C Tables 4.2.6.8 and 6.1.1.4'

loop_
_geom_angle_atom_site_label_1
_geom_angle_atom_site_label_2
_geom_angle_atom_site_label_3
_geom_angle
N1 C1 C43 127.1(2)
N1 C1 C2 106.2(2)
C43 C1 C2 126.7(2)
C3 C2 C1 108.5(2)
C3 C2 H2 125.7
C1 C2 H2 125.7
C2 C3 C4 108.2(2)
C2 C3 H3 125.9
C4 C3 H3 125.9
N1 C4 C3 106.7(2)
N1 C4 C5 125.9(2)
C3 C4 C5 127.4(2)
C12 C5 C4 124.5(2)
C12 C5 C6 118.2(2)
C4 C5 C6 117.2(2)
C11 C6 C7 118.6(3)
C11 C6 C5 121.1(3)
C7 C6 C5 120.3(2)
C8 C7 C6 120.7(3)
C8 C7 H7 119.6
C6 C7 H7 119.6
C7 C8 C9 119.9(3)
C7 C8 H8 120.0
C9 C8 H8 120.0
C10 C9 C8 119.8(3)
C10 C9 H9 120.1
C8 C9 H9 120.1
C9 C10 C11 119.9(3)
C9 C10 H10 120.0
C11 C10 H10 120.0
C6 C11 C10 120.9(3)
C6 C11 H11 119.5
C10 C11 H11 119.5
O5 C12 N2 114.3(3)
O5 C12 C5 115.3(3)
N2 C12 C5 128.2(2)
O5 C12 C13 24.8(3)
N2 C12 C13 108.4(2)
C5 C12 C13 122.9(2)
O2 C13 O1 102.9(3)
O2 C13 C12 100.8(3)
O1 C13 C12 113.6(3)
O2 C13 H13 112.8
O1 C13 H13 112.8
C12 C13 H13 112.8
O1 C14 H14A 109.5
O1 C14 H14B 109.5
H14A C14 H14B 109.5
O1 C14 H14C 109.5
H14A C14 H14C 109.5
H14B C14 H14C 109.5
N2 C15 O2 112.8(2)
N2 C15 C16 128.1(2)
O2 C15 C16 119.1(2)
N2 C15 C55 120.5(5)
O2 C15 C55 8.7(4)
C16 C15 C55 111.3(4)
C15 C16 C23 123.7(2)
C15 C16 C17 119.2(2)
C23 C16 C17 117.2(2)
C22 C17 C18 118.3(2)
C22 C17 C16 120.2(2)
C18 C17 C16 121.4(2)
C17 C18 C19 121.2(3)
C17 C18 H18 119.4
C19 C18 H18 119.4
C20 C19 C18 119.4(3)
C20 C19 H19 120.3
C18 C19 H19 120.3
C19 C20 C21 119.1(3)
C19 C20 H20 120.5
C21 C20 H20 120.5
C20 C21 C22 120.8(3)
C20 C21 H21 119.6
C22 C21 H21 119.6
C17 C22 C21 120.4(3)
C17 C22 H22 119.8
C21 C22 H22 119.8
N3 C23 C16 125.7(2)
N3 C23 C24 106.8(2)
C16 C23 C24 127.5(2)
C25 C24 C23 108.0(2)
C25 C24 H24 126.0
C23 C24 H24 126.0
C24 C25 C26 108.7(2)
C24 C25 H25 125.6
C26 C25 H25 125.6
N3 C26 C27 127.0(2)
N3 C26 C25 106.2(2)
C27 C26 C25 126.8(2)
C26 C27 C34 124.8(2)
C26 C27 C28 115.9(2)
C34 C27 C28 119.3(2)
C33 C28 C29 119.0(2)
C33 C28 C27 120.5(2)
C29 C28 C27 120.5(2)
C30 C29 C28 120.9(3)
C30 C29 H29 119.6
C28 C29 H29 119.6
C31 C30 C29 120.3(3)
C31 C30 H30 119.9
C29 C30 H30 119.9
C30 C31 C32 120.1(3)
C30 C31 H31 120.0
C32 C31 H31 120.0
C31 C32 C33 119.5(3)
C31 C32 H32 120.2
C33 C32 H32 120.2
C28 C33 C32 120.1(3)
C28 C33 H33 119.9
C32 C33 H33 119.9
C56 C34 N4 113.7(7)
C56 C34 O3 5.0(9)
N4 C34 O3 117.5(2)
C56 C34 C27 118.2(7)
N4 C34 C27 128.0(2)
O3 C34 C27 114.5(2)
O3 C35 C39 107.6(3)
O3 C35 C42 106.5(3)
C39 C35 C42 115.2(3)
O3 C35 C36 102.3(4)
C39 C35 C36 114.6(3)
C42 C35 C36 109.6(3)
C38 C36 C37 110.9(4)
C38 C36 C35 112.9(3)
C37 C36 C35 110.0(3)
C38 C36 H36 107.6
C37 C36 H36 107.6
C35 C36 H36 107.6
C40 C39 C41 105.7(4)
C40 C39 C35 116.5(4)
C41 C39 C35 109.7(3)
C40 C39 H39 108.2
C41 C39 H39 108.2
C35 C39 H39 108.2
O6 C42 N4 122.9(3)
O6 C42 C43 110.8(3)
N4 C42 C43 125.8(2)
O6 C42 C35 20.8(3)
N4 C42 C35 105.1(2)
C43 C42 C35 129.0(2)
C42 C43 C1 124.7(2)
C42 C43 C44 120.4(2)
C1 C43 C44 114.8(2)
C49 C44 C45 118.6(2)
C49 C44 C43 121.5(2)
C45 C44 C43 119.9(2)
C44 C45 C46 119.6(3)
C44 C45 H45 120.2
C46 C45 H45 120.2
C47 C46 C45 120.8(3)
C47 C46 H46 119.6
C45 C46 H46 119.6
C48 C47 C46 119.8(3)
C48 C47 H47 120.1
C46 C47 H47 120.1
C47 C48 C49 120.3(4)
C47 C48 H48 119.8
C49 C48 H48 119.8
C44 C49 C48 120.9(3)
C44 C49 H49 119.5
C48 C49 H49 119.5
C51 C50 C58 100.6(9)
C51 C50 C56 103.0(8)
C58 C50 C56 140.0(9)
C51 C50 H50 102.8
C58 C50 H50 102.8
C56 C50 H50 102.8
C50 C51 H51A 109.5
C50 C51 H51B 109.5
H51A C51 H51B 109.5
C50 C51 H51C 109.5
H51A C51 H51C 109.5
H51B C51 H51C 109.5
C54 C52 C53 116.0(12)
C54 C52 C56 97.7(9)
C53 C52 C56 135.2(12)
C54 C52 H52 100.8
C53 C52 H52 100.8
C56 C52 H52 100.8
C52 C53 H53A 109.5
C52 C53 H53B 109.5
H53A C53 H53B 109.5
C52 C53 H53C 109.5
H53A C53 H53C 109.5
H53B C53 H53C 109.5
C52 C54 H54A 109.5
C52 C54 H54B 109.5
H54A C54 H54B 109.5
C52 C54 H54C 109.5
H54A C54 H54C 109.5
H54B C54 H54C 109.5
C15 C55 O4 96.3(7)
C15 C55 O5 85.6(5)
O4 C55 O5 91.2(7)
C15 C55 H55 124.4
O4 C55 H55 124.4
O5 C55 H55 124.4
C34 C56 C52 144.4(14)
C34 C56 O6 110.6(9)
C52 C56 O6 82.3(7)
C34 C56 C50 124.5(12)
C52 C56 C50 90.8(9)
O6 C56 C50 72.4(6)
O4 C57 H57A 109.5
O4 C57 H57B 109.5
H57A C57 H57B 109.5
O4 C57 H57C 109.5
H57A C57 H57C 109.5
H57B C57 H57C 109.5
C50 C58 H58A 109.5
C50 C58 H58B 109.5
H58A C58 H58B 109.5
C50 C58 H58C 109.5
H58A C58 H58C 109.5
H58B C58 H58C 109.5
C1 N1 C4 110.47(18)
C1 N1 H1 124.8
C4 N1 H1 124.8
C15 N2 C12 106.45(19)
C26 N3 C23 110.25(19)
C26 N3 H3A 124.9
C23 N3 H3A 124.9
C34 N4 C42 106.79(19)
C14 O1 C13 114.7(4)
C15 O2 C13 107.7(3)
C34 O3 C35 103.3(3)
C57 O4 C55 112.0(9)
C12 O5 C55 107.6(6)
C42 O6 C56 84.7(5)

loop_
_geom_bond_atom_site_label_1
_geom_bond_atom_site_label_2
_geom_bond_distance
C1 N1 1.374(3)
C1 C43 1.413(3)
C1 C2 1.419(3)
C2 C3 1.369(4)
C2 H2 0.9500
C3 C4 1.410(3)
C3 H3 0.9500
C4 N1 1.377(3)
C4 C5 1.412(3)
C5 C12 1.373(3)
C5 C6 1.502(3)
C6 C11 1.379(4)
C6 C7 1.389(4)
C7 C8 1.377(4)
C7 H7 0.9500
C8 C9 1.387(4)
C8 H8 0.9500
C9 C10 1.372(5)
C9 H9 0.9500
C10 C11 1.386(5)
C10 H10 0.9500
C11 H11 0.9500
C12 O5 1.356(7)
C12 N2 1.360(3)
C12 C13 1.498(5)
C13 O2 1.418(5)
C13 O1 1.446(5)
C13 H13 1.0000
C14 O1 1.391(7)
C14 H14A 0.9800
C14 H14B 0.9800
C14 H14C 0.9800
C15 N2 1.340(3)
C15 O2 1.345(4)
C15 C16 1.381(3)
C15 C55 1.620(13)
C16 C23 1.406(4)
C16 C17 1.499(3)
C17 C22 1.367(4)
C17 C18 1.368(4)
C18 C19 1.387(4)
C18 H18 0.9500
C19 C20 1.360(5)
C19 H19 0.9500
C20 C21 1.369(5)
C20 H20 0.9500
C21 C22 1.372(5)
C21 H21 0.9500
C22 H22 0.9500
C23 N3 1.373(3)
C23 C24 1.417(3)
C24 C25 1.356(4)
C24 H24 0.9500
C25 C26 1.421(3)
C25 H25 0.9500
C26 N3 1.370(3)
C26 C27 1.396(4)
C27 C34 1.399(3)
C27 C28 1.497(3)
C28 C33 1.380(4)
C28 C29 1.380(4)
C29 C30 1.375(4)
C29 H29 0.9500
C30 C31 1.359(5)
C30 H30 0.9500
C31 C32 1.389(5)
C31 H31 0.9500
C32 C33 1.391(4)
C32 H32 0.9500
C33 H33 0.9500
C34 C56 1.117(14)
C34 N4 1.343(3)
C34 O3 1.374(4)
C35 O3 1.394(5)
C35 C39 1.547(6)
C35 C42 1.563(5)
C35 C36 1.601(5)
C36 C38 1.524(6)
C36 C37 1.529(7)
C36 H36 1.0000
C37 H37A 0.9800
C37 H37B 0.9800
C37 H37C 0.9800
C38 H38A 0.9800
C38 H38B 0.9800
C38 H38C 0.9800
C39 C40 1.518(6)
C39 C41 1.521(7)
C39 H39 1.0000
C40 H40A 0.9800
C40 H40B 0.9800
C40 H40C 0.9800
C41 H41A 0.9800
C41 H41B 0.9800
C41 H41C 0.9800
C42 O6 1.357(7)
C42 N4 1.359(3)
C42 C43 1.389(3)
C43 C44 1.496(3)
C44 C49 1.383(4)
C44 C45 1.393(4)
C45 C46 1.396(4)
C45 H45 0.9500
C46 C47 1.372(5)
C46 H46 0.9500
C47 C48 1.360(5)
C47 H47 0.9500
C48 C49 1.388(4)
C48 H48 0.9500
C49 H49 0.9500
C50 C51 1.413(17)
C50 C58 1.502(13)
C50 C56 1.984(19)
C50 H50 1.0000
C51 H51A 0.9800
C51 H51B 0.9800
C51 H51C 0.9800
C52 C54 1.47(2)
C52 C53 1.559(16)
C52 C56 1.740(17)
C52 H52 1.0000
C53 H53A 0.9800
C53 H53B 0.9800
C53 H53C 0.9800
C54 H54A 0.9800
C54 H54B 0.9800
C54 H54C 0.9800
C55 O4 1.759(16)
C55 O5 1.790(13)
C55 H55 1.0000
C56 O6 1.869(14)
C57 O4 1.66(2)
C57 H57A 0.9800
C57 H57B 0.9800
C57 H57C 0.9800
C58 H58A 0.9800
C58 H58B 0.9800
C58 H58C 0.9800
N1 H1 0.8800
N3 H3A 0.8800
